data_7156762
loop_
_publ_author_name
'Lvov, Andrey G.'
'Kavun, Alexey M.'
'Kachala, Vadim V.'
'Lyssenko, Konstantin A.'
'Shirinian, Valerii Z.'

_publ_section_title
;
 Photorearrangement of dihetarylethenes as a tool for the benzannulation
 of heterocycles.
;
_journal_issue 20
_journal_name_full 'Organic &amp; biomolecular chemistry'
_journal_page_first 4990
_journal_page_last 5000
_journal_paper_doi 10.1039/c9ob00690g
_journal_volume 17
_journal_year 2019
_chemical_formula_moiety 'C12 H9 Cl O2 S2'
_chemical_formula_sum 'C12 H9 Cl O2 S2'
_chemical_formula_weight 284.76
_space_group_crystal_system triclinic
_space_group_IT_number 2
_space_group_name_Hall '-P 1'
_space_group_name_H-M_alt 'P -1'
_symmetry_space_group_name_Hall '-P 1'
_symmetry_space_group_name_H-M 'P -1'
_atom_sites_solution_hydrogens geom
_audit_creation_method SHELXL-2014/6
_audit_update_record
;
2018-08-01 deposited with the CCDC.    2019-04-01 downloaded from the CCDC.
;
_cell_angle_alpha 72.745(2)
_cell_angle_beta 86.410(3)
_cell_angle_gamma 77.000(2)
_cell_formula_units_Z 2
_cell_length_a 7.2227(9)
_cell_length_b 8.8688(11)
_cell_length_c 9.7985(13)
_cell_measurement_reflns_used 896
_cell_measurement_temperature 120(2)
_cell_measurement_theta_max 25
_cell_measurement_theta_min 3
_cell_volume 584.04(13)
_computing_cell_refinement 'Bruker SAINT'
_computing_data_collection 'Bruker APEX II'
_computing_data_reduction 'Bruker SAINT'
_computing_molecular_graphics 'Bruker SHELXTL'
_computing_publication_material 'Bruker SHELXTL'
_computing_structure_refinement 'SHELXL-97 (Sheldrick, 1997)'
_computing_structure_solution 'SHELXS-97 (Sheldrick, 1997)'
_diffrn_ambient_temperature 120(2)
_diffrn_measured_fraction_theta_full 1.000
_diffrn_measured_fraction_theta_max 0.903
_diffrn_measurement_device_type 'Bruker APEX II CCD area detector''
_diffrn_measurement_method 'omega scans'
_diffrn_radiation_type MoK\a
_diffrn_radiation_wavelength 0.71073
_diffrn_reflns_av_R_equivalents 0.0281
_diffrn_reflns_av_unetI/netI 0.0443
_diffrn_reflns_Laue_measured_fraction_full 1.000
_diffrn_reflns_Laue_measured_fraction_max 0.903
_diffrn_reflns_limit_h_max 10
_diffrn_reflns_limit_h_min -10
_diffrn_reflns_limit_k_max 13
_diffrn_reflns_limit_k_min -13
_diffrn_reflns_limit_l_max 14
_diffrn_reflns_limit_l_min -14
_diffrn_reflns_number 8655
_diffrn_reflns_point_group_measured_fraction_full 1.000
_diffrn_reflns_point_group_measured_fraction_max 0.903
_diffrn_reflns_theta_full 25.242
_diffrn_reflns_theta_max 33.646
_diffrn_reflns_theta_min 2.176
_exptl_absorpt_coefficient_mu 0.668
_exptl_absorpt_correction_type multi-scan
_exptl_absorpt_process_details SADABS
_exptl_crystal_colour colorless
_exptl_crystal_density_diffrn 1.619
_exptl_crystal_description plate
_exptl_crystal_F_000 292
_exptl_crystal_size_max 0.400
_exptl_crystal_size_mid 0.200
_exptl_crystal_size_min 0.200
_exptl_transmission_factor_max 0.878
_exptl_transmission_factor_min 0.776
_refine_diff_density_max 0.688
_refine_diff_density_min -0.406
_refine_diff_density_rms 0.084
_refine_ls_extinction_method none
_refine_ls_goodness_of_fit_ref 0.948
_refine_ls_hydrogen_treatment constr
_refine_ls_matrix_type full
_refine_ls_number_parameters 155
_refine_ls_number_reflns 4201
_refine_ls_number_restraints 0
_refine_ls_restrained_S_all 0.948
_refine_ls_R_factor_all 0.0539
_refine_ls_R_factor_gt 0.0422
_refine_ls_shift/su_max 0.001
_refine_ls_shift/su_mean 0.000
_refine_ls_structure_factor_coef Fsqd
_refine_ls_weighting_details 'w=1/[\s^2^(Fo^2^)+(0.1000P)^2^] where P=(Fo^2^+2Fc^2^)/3'
_refine_ls_weighting_scheme calc
_refine_ls_wR_factor_gt 0.1267
_refine_ls_wR_factor_ref 0.1387
_reflns_Friedel_coverage 0.000
_reflns_number_gt 3496
_reflns_number_total 4201
_reflns_threshold_expression I>2\s(I)
_cod_data_source_file c9ob00690g2.cif
_cod_data_source_block a_a
_cod_depositor_comments 'Adding full bibliography for 7156762--7156768.cif.'
_cod_database_code 7156762
_shelx_space_group_comment
;
The symmetry employed for this shelxl refinement is uniquely defined
by the following loop, which should always be used as a source of
symmetry information in preference to the above space-group names.
They are only intended as comments.
;
_shelx_estimated_absorpt_t_min 0.776
_shelx_estimated_absorpt_t_max 0.878
_shelxl_version_number 2014/6

loop_
_space_group_symop_operation_xyz
'x, y, z'
'-x, -y, -z'

loop_
_atom_site_label
_atom_site_type_symbol
_atom_site_fract_x
_atom_site_fract_y
_atom_site_fract_z
_atom_site_U_iso_or_equiv
_atom_site_adp_type
_atom_site_occupancy
_atom_site_site_symmetry_order
_atom_site_calc_flag
_atom_site_refinement_flags_posn
_atom_site_refinement_flags_adp
S1 S 0.83955(5) 0.42681(5) 0.71292(4) 0.01326(11) Uani 1 1 d . .
S2 S 0.55717(6) 0.72968(5) 0.07320(4) 0.01785(12) Uani 1 1 d . .
Cl1 Cl 0.92952(7) 0.82964(6) -0.02124(5) 0.02602(13) Uani 1 1 d . .
O1 O 0.68054(18) 0.96698(13) 0.40915(13) 0.0178(2) Uani 1 1 d . .
O2 O 0.77715(19) 0.83360(15) 0.63496(13) 0.0192(3) Uani 1 1 d . .
C1 C 0.7636(2) 0.52545(18) 0.54023(16) 0.0108(3) Uani 1 1 d . .
C2 C 0.7220(2) 0.69167(18) 0.47000(16) 0.0109(3) Uani 1 1 d . .
C3 C 0.7324(2) 0.82974(19) 0.51956(17) 0.0136(3) Uani 1 1 d . .
C4 C 0.6294(2) 0.92813(19) 0.28467(17) 0.0160(3) Uani 1 1 d . .
H4A H 0.7107 0.9664 0.2022 0.019 Uiso 1 1 calc R U
H4B H 0.4947 0.9781 0.2579 0.019 Uiso 1 1 calc R U
C5 C 0.6617(2) 0.74740(18) 0.33022(16) 0.0113(3) Uani 1 1 d . .
C6 C 0.6409(2) 0.64329(18) 0.25210(16) 0.0118(3) Uani 1 1 d . .
C7 C 0.6826(2) 0.47534(18) 0.31940(16) 0.0115(3) Uani 1 1 d . .
C8 C 0.7444(2) 0.41767(18) 0.46338(16) 0.0111(3) Uani 1 1 d . .
C9 C 0.7944(2) 0.25275(18) 0.55217(18) 0.0138(3) Uani 1 1 d . .
H9A H 0.7916 0.1620 0.5203 0.017 Uiso 1 1 calc R U
C10 C 0.8460(2) 0.24110(19) 0.68617(18) 0.0161(3) Uani 1 1 d . .
H10A H 0.8821 0.1410 0.7583 0.019 Uiso 1 1 calc R U
C11 C 0.7738(3) 0.6966(2) -0.02328(18) 0.0216(3) Uani 1 1 d . .
H11A H 0.7424 0.7105 -0.1238 0.026 Uiso 1 1 calc R U
H11B H 0.8430 0.5834 0.0178 0.026 Uiso 1 1 calc R U
C12 C 0.6661(3) 0.3549(2) 0.24293(18) 0.0175(3) Uani 1 1 d . .
H12A H 0.6061 0.4122 0.1494 0.026 Uiso 1 1 calc R U
H12B H 0.5883 0.2814 0.2996 0.026 Uiso 1 1 calc R U
H12C H 0.7930 0.2927 0.2299 0.026 Uiso 1 1 calc R U

loop_
_atom_site_aniso_label
_atom_site_aniso_U_11
_atom_site_aniso_U_22
_atom_site_aniso_U_33
_atom_site_aniso_U_23
_atom_site_aniso_U_13
_atom_site_aniso_U_12
S1 0.01518(19) 0.01275(19) 0.01128(18) -0.00223(13) -0.00188(13) -0.00303(14)
S2 0.0209(2) 0.0197(2) 0.01192(19) -0.00327(15) -0.00407(14) -0.00296(16)
Cl1 0.0284(2) 0.0307(2) 0.0179(2) -0.00257(17) 0.00117(16) -0.01057(19)
O1 0.0308(7) 0.0087(5) 0.0148(5) -0.0045(4) 0.0001(5) -0.0043(5)
O2 0.0303(7) 0.0166(6) 0.0146(5) -0.0085(4) -0.0003(5) -0.0075(5)
C1 0.0113(6) 0.0105(6) 0.0108(6) -0.0032(5) -0.0006(5) -0.0025(5)
C2 0.0147(7) 0.0084(6) 0.0104(6) -0.0040(5) 0.0003(5) -0.0027(5)
C3 0.0181(7) 0.0107(7) 0.0132(7) -0.0050(5) 0.0019(5) -0.0038(5)
C4 0.0249(8) 0.0089(7) 0.0129(7) -0.0039(5) -0.0014(6) -0.0001(6)
C5 0.0136(6) 0.0087(6) 0.0112(6) -0.0035(5) 0.0012(5) -0.0012(5)
C6 0.0141(7) 0.0115(7) 0.0098(6) -0.0031(5) -0.0008(5) -0.0021(5)
C7 0.0123(6) 0.0115(6) 0.0124(6) -0.0053(5) 0.0004(5) -0.0037(5)
C8 0.0107(6) 0.0097(6) 0.0134(6) -0.0041(5) 0.0002(5) -0.0022(5)
C9 0.0144(7) 0.0080(6) 0.0185(7) -0.0029(5) -0.0005(5) -0.0023(5)
C10 0.0174(7) 0.0106(7) 0.0181(7) -0.0005(6) -0.0023(6) -0.0026(6)
C11 0.0324(9) 0.0199(8) 0.0129(7) -0.0054(6) 0.0031(6) -0.0065(7)
C12 0.0245(8) 0.0136(7) 0.0186(7) -0.0085(6) -0.0008(6) -0.0073(6)

loop_
_atom_type_symbol
_atom_type_description
_atom_type_scat_dispersion_real
_atom_type_scat_dispersion_imag
_atom_type_scat_source
C C 0.0033 0.0016 'International Tables Vol C Tables 4.2.6.8 and 6.1.1.4'
H H 0.0000 0.0000 'International Tables Vol C Tables 4.2.6.8 and 6.1.1.4'
O O 0.0106 0.0060 'International Tables Vol C Tables 4.2.6.8 and 6.1.1.4'
S S 0.1246 0.1234 'International Tables Vol C Tables 4.2.6.8 and 6.1.1.4'
Cl Cl 0.1484 0.1585 'International Tables Vol C Tables 4.2.6.8 and 6.1.1.4'

loop_
_geom_angle_atom_site_label_1
_geom_angle_atom_site_label_2
_geom_angle_atom_site_label_3
_geom_angle
C1 S1 C10 90.92(7)
C6 S2 C11 100.84(8)
C3 O1 C4 110.44(12)
C2 C1 C8 118.49(13)
C2 C1 S1 129.01(11)
C8 C1 S1 112.50(11)
C5 C2 C1 120.24(13)
C5 C2 C3 108.89(13)
C1 C2 C3 130.87(14)
O2 C3 O1 121.86(14)
O2 C3 C2 130.01(15)
O1 C3 C2 108.13(13)
O1 C4 C5 104.47(13)
O1 C4 H4A 110.9
C5 C4 H4A 110.9
O1 C4 H4B 110.9
C5 C4 H4B 110.9
H4A C4 H4B 108.9
C2 C5 C6 122.35(14)
C2 C5 C4 108.05(13)
C6 C5 C4 129.59(14)
C5 C6 C7 118.82(14)
C5 C6 S2 118.27(11)
C7 C6 S2 122.89(12)
C6 C7 C8 118.95(13)
C6 C7 C12 122.29(14)
C8 C7 C12 118.76(14)
C1 C8 C7 121.15(14)
C1 C8 C9 110.59(14)
C7 C8 C9 128.25(14)
C10 C9 C8 112.63(14)
C10 C9 H9A 123.7
C8 C9 H9A 123.7
C9 C10 S1 113.36(12)
C9 C10 H10A 123.3
S1 C10 H10A 123.3
S2 C11 Cl1 114.46(10)
S2 C11 H11A 108.6
Cl1 C11 H11A 108.6
S2 C11 H11B 108.6
Cl1 C11 H11B 108.6
H11A C11 H11B 107.6
C7 C12 H12A 109.5
C7 C12 H12B 109.5
H12A C12 H12B 109.5
C7 C12 H12C 109.5
H12A C12 H12C 109.5
H12B C12 H12C 109.5

loop_
_geom_bond_atom_site_label_1
_geom_bond_atom_site_label_2
_geom_bond_distance
S1 C1 1.7180(15)
S1 C10 1.7332(17)
S2 C6 1.7757(15)
S2 C11 1.7890(18)
Cl1 C11 1.8084(19)
O1 C3 1.363(2)
O1 C4 1.4512(19)
O2 C3 1.2074(19)
C1 C2 1.401(2)
C1 C8 1.414(2)
C2 C5 1.374(2)
C2 C3 1.463(2)
C4 C5 1.498(2)
C4 H4A 0.9900
C4 H4B 0.9900
C5 C6 1.399(2)
C6 C7 1.409(2)
C7 C8 1.414(2)
C7 C12 1.503(2)
C8 C9 1.440(2)
C9 C10 1.355(2)
C9 H9A 0.9500
C10 H10A 0.9500
C11 H11A 0.9900
C11 H11B 0.9900
C12 H12A 0.9800
C12 H12B 0.9800
C12 H12C 0.9800

loop_
_geom_torsion_atom_site_label_1
_geom_torsion_atom_site_label_2
_geom_torsion_atom_site_label_3
_geom_torsion_atom_site_label_4
_geom_torsion
C10 S1 C1 C2 -179.75(15)
C10 S1 C1 C8 -0.25(12)
C8 C1 C2 C5 0.8(2)
S1 C1 C2 C5 -179.69(12)
C8 C1 C2 C3 -178.51(15)
S1 C1 C2 C3 1.0(3)
C4 O1 C3 O2 -178.53(15)
C4 O1 C3 C2 1.48(18)
C5 C2 C3 O2 179.32(17)
C1 C2 C3 O2 -1.3(3)
C5 C2 C3 O1 -0.69(18)
C1 C2 C3 O1 178.72(15)
C3 O1 C4 C5 -1.64(18)
C1 C2 C5 C6 -0.6(2)
C3 C2 C5 C6 178.84(14)
C1 C2 C5 C4 -179.83(14)
C3 C2 C5 C4 -0.35(18)
O1 C4 C5 C2 1.18(17)
O1 C4 C5 C6 -177.93(15)
C2 C5 C6 C7 0.3(2)
C4 C5 C6 C7 179.28(16)
C2 C5 C6 S2 178.75(12)
C4 C5 C6 S2 -2.3(2)
C11 S2 C6 C5 102.83(13)
C11 S2 C6 C7 -78.78(15)
C5 C6 C7 C8 -0.2(2)
S2 C6 C7 C8 -178.54(11)
C5 C6 C7 C12 -179.35(14)
S2 C6 C7 C12 2.3(2)
C2 C1 C8 C7 -0.7(2)
S1 C1 C8 C7 179.72(11)
C2 C1 C8 C9 179.55(14)
S1 C1 C8 C9 0.00(16)
C6 C7 C8 C1 0.4(2)
C12 C7 C8 C1 179.61(14)
C6 C7 C8 C9 -179.94(15)
C12 C7 C8 C9 -0.7(2)
C1 C8 C9 C10 0.36(19)
C7 C8 C9 C10 -179.34(15)
C8 C9 C10 S1 -0.56(19)
C1 S1 C10 C9 0.47(13)
C6 S2 C11 Cl1 -74.62(11)
